data_1508096
loop_
_publ_author_name
'Inokuma, Yasuhide'
'Arai, Tatsuhiko'
'Fujita, Makoto'

_publ_contact_author 'Makoto Fujita'
_publ_section_title
;
 Networked molecular cages as crystalline sponges for fullerenes and other
 guests.
;
_journal_issue 9
_journal_name_full 'Nature chemistry'
_journal_page_first 780
_journal_page_last 783
_journal_paper_doi 10.1038/nchem.742
_journal_volume 2
_journal_year 2010
_chemical_formula_moiety 'C26 H16 Co N10 S2'
_chemical_formula_sum 'C26 H16 Co N10 S2'
_chemical_formula_weight 591.56
_chemical_name_systematic
; 
 ? 
;
_space_group_IT_number 225
_symmetry_cell_setting cubic
_symmetry_space_group_name_Hall '-F 4 2 3'
_symmetry_space_group_name_H-M 'F m -3 m'
_atom_sites_solution_hydrogens geom
_atom_sites_solution_primary direct
_atom_sites_solution_secondary difmap
_audit_creation_method SHELXL-97
_cell_angle_alpha 90.00
_cell_angle_beta 90.00
_cell_angle_gamma 90.00
_cell_formula_units_Z 24
_cell_length_a 37.461(5)
_cell_length_b 37.461(5)
_cell_length_c 37.461(5)
_cell_measurement_reflns_used 8849
_cell_measurement_temperature 90(2)
_cell_measurement_theta_max 23.19
_cell_measurement_theta_min 2.37
_cell_volume 52570(12)
_computing_cell_refinement 'Bruker SAINT'
_computing_data_collection 'Bruker APEX2'
_computing_data_reduction 'Bruker SAINT'
_computing_molecular_graphics 'Bruker SHELXTL'
_computing_publication_material 'Bruker SHELXTL'
_computing_structure_refinement 'SHELXL-97 (Sheldrick, 1997)'
_computing_structure_solution 'SHELXS-97 (Sheldrick, 1990)'
_diffrn_ambient_temperature 90(2)
_diffrn_measured_fraction_theta_full 0.997
_diffrn_measured_fraction_theta_max 0.997
_diffrn_measurement_device_type 'Bruker APEX-II CCD'
_diffrn_measurement_method '\f and \w scans'
_diffrn_radiation_monochromator graphite
_diffrn_radiation_source 'fine-focus sealed tube'
_diffrn_radiation_type MoK\a
_diffrn_radiation_wavelength 0.71073
_diffrn_reflns_av_R_equivalents 0.0752
_diffrn_reflns_av_sigmaI/netI 0.0175
_diffrn_reflns_limit_h_max 41
_diffrn_reflns_limit_h_min -41
_diffrn_reflns_limit_k_max 41
_diffrn_reflns_limit_k_min -41
_diffrn_reflns_limit_l_max 41
_diffrn_reflns_limit_l_min -40
_diffrn_reflns_number 97091
_diffrn_reflns_theta_full 23.45
_diffrn_reflns_theta_max 23.45
_diffrn_reflns_theta_min 1.54
_exptl_absorpt_coefficient_mu 0.255
_exptl_absorpt_correction_T_max 0.9367
_exptl_absorpt_correction_T_min 0.9161
_exptl_absorpt_correction_type empirical
_exptl_absorpt_process_details SADABS
_exptl_crystal_colour orange
_exptl_crystal_density_diffrn 0.448
_exptl_crystal_density_method 'not measured'
_exptl_crystal_description cubic
_exptl_crystal_F_000 7224
_exptl_crystal_size_max 0.35
_exptl_crystal_size_mid 0.31
_exptl_crystal_size_min 0.26
_platon_squeeze_details
;
;
_refine_diff_density_max 0.389
_refine_diff_density_min -0.417
_refine_diff_density_rms 0.048
_refine_ls_extinction_method none
_refine_ls_goodness_of_fit_ref 2.013
_refine_ls_hydrogen_treatment constr
_refine_ls_matrix_type full
_refine_ls_number_parameters 58
_refine_ls_number_reflns 1954
_refine_ls_number_restraints 12
_refine_ls_restrained_S_all 2.138
_refine_ls_R_factor_all 0.1286
_refine_ls_R_factor_gt 0.0998
_refine_ls_shift/su_max 0.000
_refine_ls_shift/su_mean 0.000
_refine_ls_structure_factor_coef Fsqd
_refine_ls_weighting_details 'calc w=1/[\s^2^(Fo^2^)+(0.1000P)^2^+0.0000P] where P=(Fo^2^+2Fc^2^)/3'
_refine_ls_weighting_scheme calc
_refine_ls_wR_factor_gt 0.2830
_refine_ls_wR_factor_ref 0.2978
_reflns_number_gt 1443
_reflns_number_total 1954
_reflns_threshold_expression >2sigma(I)
_cod_data_source_file nchem.742-s2.cif
_cod_data_source_block fm3m
_cod_original_cell_volume 52571(12)
_cod_database_code 1508096

loop_
_symmetry_equiv_pos_as_xyz
'x, y, z'
'x, z, y'
'y, -z, x'
'y, x, -z'
'x, -z, y'
'-z, y, x'
'z, x, -y'
'y, z, -x'
'z, y, -x'
'-z, x, -y'
'x, z, -y'
'y, -z, -x'
'x, -z, -y'
'-z, y, -x'
'x, -y, z'
'y, -x, z'
'x, -y, -z'
'y, -x, -z'
'-y, -z, -x'
'-x, -y, z'
'-y, -x, -z'
'-z, -x, -y'
'-z, -y, -x'
'z, -x, -y'
'x, y+1/2, z+1/2'
'x, z+1/2, y+1/2'
'y, -z+1/2, x+1/2'
'y, x+1/2, -z+1/2'
'x, -z+1/2, y+1/2'
'-z, y+1/2, x+1/2'
'z, x+1/2, -y+1/2'
'y, z+1/2, -x+1/2'
'z, y+1/2, -x+1/2'
'-z, x+1/2, -y+1/2'
'x, z+1/2, -y+1/2'
'y, -z+1/2, -x+1/2'
'x, -z+1/2, -y+1/2'
'-z, y+1/2, -x+1/2'
'x, -y+1/2, z+1/2'
'y, -x+1/2, z+1/2'
'x, -y+1/2, -z+1/2'
'y, -x+1/2, -z+1/2'
'-y, -z+1/2, -x+1/2'
'-x, -y+1/2, z+1/2'
'-y, -x+1/2, -z+1/2'
'-z, -x+1/2, -y+1/2'
'-z, -y+1/2, -x+1/2'
'z, -x+1/2, -y+1/2'
'x+1/2, y, z+1/2'
'x+1/2, z, y+1/2'
'y+1/2, -z, x+1/2'
'y+1/2, x, -z+1/2'
'x+1/2, -z, y+1/2'
'-z+1/2, y, x+1/2'
'z+1/2, x, -y+1/2'
'y+1/2, z, -x+1/2'
'z+1/2, y, -x+1/2'
'-z+1/2, x, -y+1/2'
'x+1/2, z, -y+1/2'
'y+1/2, -z, -x+1/2'
'x+1/2, -z, -y+1/2'
'-z+1/2, y, -x+1/2'
'x+1/2, -y, z+1/2'
'y+1/2, -x, z+1/2'
'x+1/2, -y, -z+1/2'
'y+1/2, -x, -z+1/2'
'-y+1/2, -z, -x+1/2'
'-x+1/2, -y, z+1/2'
'-y+1/2, -x, -z+1/2'
'-z+1/2, -x, -y+1/2'
'-z+1/2, -y, -x+1/2'
'z+1/2, -x, -y+1/2'
'x+1/2, y+1/2, z'
'x+1/2, z+1/2, y'
'y+1/2, -z+1/2, x'
'y+1/2, x+1/2, -z'
'x+1/2, -z+1/2, y'
'-z+1/2, y+1/2, x'
'z+1/2, x+1/2, -y'
'y+1/2, z+1/2, -x'
'z+1/2, y+1/2, -x'
'-z+1/2, x+1/2, -y'
'x+1/2, z+1/2, -y'
'y+1/2, -z+1/2, -x'
'x+1/2, -z+1/2, -y'
'-z+1/2, y+1/2, -x'
'x+1/2, -y+1/2, z'
'y+1/2, -x+1/2, z'
'x+1/2, -y+1/2, -z'
'y+1/2, -x+1/2, -z'
'-y+1/2, -z+1/2, -x'
'-x+1/2, -y+1/2, z'
'-y+1/2, -x+1/2, -z'
'-z+1/2, -x+1/2, -y'
'-z+1/2, -y+1/2, -x'
'z+1/2, -x+1/2, -y'
'-x, -y, -z'
'-x, -z, -y'
'-y, z, -x'
'-y, -x, z'
'-x, z, -y'
'z, -y, -x'
'-z, -x, y'
'-y, -z, x'
'-z, -y, x'
'z, -x, y'
'-x, -z, y'
'-y, z, x'
'-x, z, y'
'z, -y, x'
'-x, y, -z'
'-y, x, -z'
'-x, y, z'
'-y, x, z'
'y, z, x'
'x, y, -z'
'y, x, z'
'z, x, y'
'z, y, x'
'-z, x, y'
'-x, -y+1/2, -z+1/2'
'-x, -z+1/2, -y+1/2'
'-y, z+1/2, -x+1/2'
'-y, -x+1/2, z+1/2'
'-x, z+1/2, -y+1/2'
'z, -y+1/2, -x+1/2'
'-z, -x+1/2, y+1/2'
'-y, -z+1/2, x+1/2'
'-z, -y+1/2, x+1/2'
'z, -x+1/2, y+1/2'
'-x, -z+1/2, y+1/2'
'-y, z+1/2, x+1/2'
'-x, z+1/2, y+1/2'
'z, -y+1/2, x+1/2'
'-x, y+1/2, -z+1/2'
'-y, x+1/2, -z+1/2'
'-x, y+1/2, z+1/2'
'-y, x+1/2, z+1/2'
'y, z+1/2, x+1/2'
'x, y+1/2, -z+1/2'
'y, x+1/2, z+1/2'
'z, x+1/2, y+1/2'
'z, y+1/2, x+1/2'
'-z, x+1/2, y+1/2'
'-x+1/2, -y, -z+1/2'
'-x+1/2, -z, -y+1/2'
'-y+1/2, z, -x+1/2'
'-y+1/2, -x, z+1/2'
'-x+1/2, z, -y+1/2'
'z+1/2, -y, -x+1/2'
'-z+1/2, -x, y+1/2'
'-y+1/2, -z, x+1/2'
'-z+1/2, -y, x+1/2'
'z+1/2, -x, y+1/2'
'-x+1/2, -z, y+1/2'
'-y+1/2, z, x+1/2'
'-x+1/2, z, y+1/2'
'z+1/2, -y, x+1/2'
'-x+1/2, y, -z+1/2'
'-y+1/2, x, -z+1/2'
'-x+1/2, y, z+1/2'
'-y+1/2, x, z+1/2'
'y+1/2, z, x+1/2'
'x+1/2, y, -z+1/2'
'y+1/2, x, z+1/2'
'z+1/2, x, y+1/2'
'z+1/2, y, x+1/2'
'-z+1/2, x, y+1/2'
'-x+1/2, -y+1/2, -z'
'-x+1/2, -z+1/2, -y'
'-y+1/2, z+1/2, -x'
'-y+1/2, -x+1/2, z'
'-x+1/2, z+1/2, -y'
'z+1/2, -y+1/2, -x'
'-z+1/2, -x+1/2, y'
'-y+1/2, -z+1/2, x'
'-z+1/2, -y+1/2, x'
'z+1/2, -x+1/2, y'
'-x+1/2, -z+1/2, y'
'-y+1/2, z+1/2, x'
'-x+1/2, z+1/2, y'
'z+1/2, -y+1/2, x'
'-x+1/2, y+1/2, -z'
'-y+1/2, x+1/2, -z'
'-x+1/2, y+1/2, z'
'-y+1/2, x+1/2, z'
'y+1/2, z+1/2, x'
'x+1/2, y+1/2, -z'
'y+1/2, x+1/2, z'
'z+1/2, x+1/2, y'
'z+1/2, y+1/2, x'
'-z+1/2, x+1/2, y'

loop_
_atom_site_label
_atom_site_type_symbol
_atom_site_fract_x
_atom_site_fract_y
_atom_site_fract_z
_atom_site_U_iso_or_equiv
_atom_site_adp_type
_atom_site_occupancy
_atom_site_symmetry_multiplicity
_atom_site_calc_flag
_atom_site_refinement_flags
C2 C 0.05392(17) 0.26713(19) 0.19175(16) 0.154(3) Uani 1 1 d U
C1 C 0.0000 0.3120(2) 0.3120(2) 0.122(4) Uani 1 4 d S
S1 S 0.0000 0.34060(7) 0.34060(7) 0.365(5) Uani 1 4 d S
N1 N 0.0000 0.28942(12) 0.28942(12) 0.086(2) Uani 1 4 d S
Co1 Co 0.0000 0.2500 0.2500 0.0735(7) Uani 1 8 d S
N2 N 0.04097(12) 0.27817(11) 0.22183(11) 0.0948(17) Uani 1 2 d S
H2 H 0.0435 0.2468 0.1808 0.185 Uiso 1 1 calc R
C3 C 0.08263(17) 0.28377(18) 0.17459(16) 0.159(3) Uani 1 1 d U
H3 H 0.0919 0.2734 0.1534 0.191 Uiso 1 1 calc R
C4 C 0.09727(15) 0.31326(12) 0.18674(12) 0.0853(19) Uani 1 2 d S
C5 C 0.12608(15) 0.33078(13) 0.16922(13) 0.0930(19) Uani 1 2 d S
N3 N 0.14012(10) 0.35988(10) 0.18431(13) 0.0946(16) Uani 1 2 d S

loop_
_atom_site_aniso_label
_atom_site_aniso_U_11
_atom_site_aniso_U_22
_atom_site_aniso_U_33
_atom_site_aniso_U_23
_atom_site_aniso_U_13
_atom_site_aniso_U_12
S1 0.333(8) 0.380(8) 0.380(8) -0.314(8) 0.000 0.000
C1 0.098(7) 0.134(5) 0.134(5) -0.058(7) 0.000 0.000
N1 0.044(4) 0.107(3) 0.107(3) -0.043(4) 0.000 0.000
Co1 0.0455(9) 0.0876(9) 0.0876(9) -0.0307(8) 0.000 0.000
N2 0.069(3) 0.108(3) 0.108(3) -0.059(3) 0.016(2) -0.016(2)
C2 0.158(5) 0.162(5) 0.143(5) -0.070(4) 0.056(4) -0.073(4)
C3 0.162(5) 0.178(5) 0.137(4) -0.073(4) 0.065(4) -0.049(4)
C4 0.086(4) 0.085(3) 0.085(3) -0.050(3) 0.031(3) -0.031(3)
C5 0.081(4) 0.099(3) 0.099(3) -0.044(4) 0.020(3) -0.020(3)
N3 0.093(2) 0.093(2) 0.098(4) -0.025(2) 0.025(2) -0.014(3)

loop_
_atom_type_symbol
_atom_type_description
_atom_type_scat_dispersion_real
_atom_type_scat_dispersion_imag
_atom_type_scat_source
C C 0.0033 0.0016 'International Tables Vol C Tables 4.2.6.8 and 6.1.1.4'
H H 0.0000 0.0000 'International Tables Vol C Tables 4.2.6.8 and 6.1.1.4'
N N 0.0061 0.0033 'International Tables Vol C Tables 4.2.6.8 and 6.1.1.4'
S S 0.1246 0.1234 'International Tables Vol C Tables 4.2.6.8 and 6.1.1.4'
Co Co 0.3494 0.9721 'International Tables Vol C Tables 4.2.6.8 and 6.1.1.4'

loop_
_geom_angle_atom_site_label_1
_geom_angle_atom_site_label_2
_geom_angle_atom_site_label_3
_geom_angle
_geom_angle_site_symmetry_1
_geom_angle_site_symmetry_3
N1 C1 S1 180.0(9) . .
C1 N1 Co1 180.0(6) . .
N1 Co1 N1 180.00(18) 121 .
N1 Co1 N2 90.0 121 2
N1 Co1 N2 90.0 . 2
N1 Co1 N2 90.000(1) 121 121
N1 Co1 N2 90.0 . 121
N2 Co1 N2 91.6(3) 2 121
N1 Co1 N2 90.0 121 122
N1 Co1 N2 90.0 . 122
N2 Co1 N2 179.995(1) 2 122
N2 Co1 N2 88.4(3) 121 122
N1 Co1 N2 90.0 121 .
N1 Co1 N2 90.000(1) . .
N2 Co1 N2 88.4(3) 2 .
N2 Co1 N2 180.00(18) 121 .
N2 Co1 N2 91.6(3) 122 .
C2 N2 C2 114.6(7) 37 .
C2 N2 Co1 122.7(3) 37 .
C2 N2 Co1 122.7(3) . .
N2 C2 C3 123.1(5) . .
N2 C2 H2 118.5 . .
C3 C2 H2 118.5 . .
C4 C3 C2 122.4(5) . .
C4 C3 H3 118.8 . .
C2 C3 H3 118.8 . .
C3 C4 C3 114.1(6) . 37
C3 C4 C5 123.0(3) . .
C3 C4 C5 123.0(3) 37 .
N3 C5 N3 122.4(6) 176 .
N3 C5 C4 118.7(3) 176 .
N3 C5 C4 118.7(3) . .
C5 N3 C5 117.6(6) 172 .

loop_
_geom_bond_atom_site_label_1
_geom_bond_atom_site_label_2
_geom_bond_distance
_geom_bond_site_symmetry_2
S1 C1 1.517(12) .
C1 N1 1.194(10) .
N1 Co1 2.089(7) .
Co1 N1 2.088(7) 121
Co1 N2 2.141(5) 2
Co1 N2 2.141(5) 121
Co1 N2 2.141(5) 122
Co1 N2 2.141(5) .
N2 C2 1.294(6) 37
N2 C2 1.294(6) .
C2 C3 1.400(8) .
C2 H2 0.9500 .
C3 C4 1.315(6) .
C3 H3 0.9500 .
C4 C3 1.315(6) 37
C4 C5 1.424(7) .
C5 N3 1.336(3) 176
C5 N3 1.336(3) .
N3 C5 1.336(3) 172

loop_
_geom_torsion_atom_site_label_1
_geom_torsion_atom_site_label_2
_geom_torsion_atom_site_label_3
_geom_torsion_atom_site_label_4
_geom_torsion
_geom_torsion_site_symmetry_1
_geom_torsion_site_symmetry_4
S1 C1 N1 Co1 0.0 . .
C1 N1 Co1 N1 0.0 . 121
C1 N1 Co1 N2 0(47) . 2
C1 N1 Co1 N2 0(47) . 121
C1 N1 Co1 N2 0(100) . 122
C1 N1 Co1 N2 0(100) . .
N1 Co1 N2 C2 178.8(6) 121 37
N1 Co1 N2 C2 -1.2(6) . 37
N2 Co1 N2 C2 -91.2(6) 2 37
N2 Co1 N2 C2 61(13) 121 37
N2 Co1 N2 C2 88.8(6) 122 37
N1 Co1 N2 C2 1.2(6) 121 .
N1 Co1 N2 C2 -178.8(6) . .
N2 Co1 N2 C2 91.2(6) 2 .
N2 Co1 N2 C2 -117(13) 121 .
N2 Co1 N2 C2 -88.8(6) 122 .
C2 N2 C2 C3 7.5(13) 37 .
Co1 N2 C2 C3 -174.7(6) . .
N2 C2 C3 C4 -4.2(13) . .
C2 C3 C4 C3 0.2(14) . 37
C2 C3 C4 C5 -178.9(7) . .
C3 C4 C5 N3 -3.5(11) . 176
C3 C4 C5 N3 177.5(7) 37 176
C3 C4 C5 N3 -177.5(7) . .
C3 C4 C5 N3 3.5(11) 37 .
N3 C5 N3 C5 0.1(13) 176 172
C4 C5 N3 C5 173.8(4) . 172

loop_
_platon_squeeze_void_nr
_platon_squeeze_void_average_x
_platon_squeeze_void_average_y
_platon_squeeze_void_average_z
_platon_squeeze_void_volume
_platon_squeeze_void_count_electrons
_platon_squeeze_void_content
1 -0.003 -0.008 -0.004 40513 13728 ' '
